data_2019981
loop_
_publ_author_name
'Ghadermazi, Mohammad'
'Attar Gharamaleki, Jafar'
'Olmstead, Marilyn M.'
'Almasi, Mehdi'

_publ_section_title
;
 Structures of Co^II^ and Zn^II^ complexes of the proton-transfer compound
 derived from pyrazine-2,3-dicarboxylic acid and piperazine
;
_journal_issue 7
_journal_name_full 'Acta Crystallographica Section C'
_journal_page_first
;
;
_journal_paper_doi 10.1107/S2053229615010761
_journal_volume 71
_journal_year 2015
_chemical_formula_iupac '(C4 H12 N2)2 [Zn2 (C6 H2 N2 O4)4 (H2 O1)2], 10H2 O'
_chemical_formula_moiety '2(C4 H12 N2 2+), C24 H12 N8 O18 Zn2 4-, 10(H2 O)'
_chemical_formula_sum 'C32 H56 N12 O28 Zn2'
_chemical_formula_weight 1187.62
_chemical_name_common '[pipH2]2[Zn(pyrdc)2(H2O)]2.10H2O'
_chemical_name_systematic
;Bis(piperazine-1,4-diium)
bis(\m-pyrazine-2,3-dicarboxylato)-\k^3^<i>N</>^1^,<i>O</i>^2^:<i>O</i>^3^;\k^3^<i>O</i>^3^:<i>N</>^1^,<i>O</i>^2^-bis[aqua(pyrazine-2,3-dicarboxylato-\k^2^<i>N</>^1^,<i>O</i>^2^)zinc(II)] decahydrate
;
_space_group_crystal_system triclinic
_space_group_IT_number 2
_space_group_name_Hall '-P 1'
_space_group_name_H-M_alt 'P -1'
_symmetry_space_group_name_Hall '-P 1'
_symmetry_space_group_name_H-M 'P -1'
_atom_sites_solution_hydrogens mixed
_atom_sites_solution_primary direct
_atom_sites_solution_secondary difmap
_audit_creation_method SHELXL-2014/7
_cell_angle_alpha 96.671(3)
_cell_angle_beta 98.200(3)
_cell_angle_gamma 112.923(4)
_cell_formula_units_Z 2
_cell_length_a 10.2828(5)
_cell_length_b 12.7110(7)
_cell_length_c 20.2387(10)
_cell_measurement_reflns_used 8797
_cell_measurement_temperature 90(2)
_cell_measurement_theta_max 31.3
_cell_measurement_theta_min 2.2
_cell_volume 2368.3(2)
_computing_cell_refinement
;
SAINT (Bruker, 2007)
;
_computing_data_collection
;
SMART (Bruker, 2007)
;
_computing_data_reduction
;
SAINT (Bruker, 2007)
;
_computing_molecular_graphics
;
XP in SHELXTL (Sheldrick, 2008)
;
_computing_publication_material
;
SHELXL2014 (Sheldrick, 2015)
;
_computing_structure_refinement
;
SHELXL2014 (Sheldrick, 2015)
;
_computing_structure_solution
;
SHELXS97 (Sheldrick, 2008)
;
_diffrn_ambient_temperature 90(2)
_diffrn_detector_area_resol_mean 8.3
_diffrn_measured_fraction_theta_full 0.999
_diffrn_measured_fraction_theta_max 0.995
_diffrn_measurement_device_type 'Bruker SMART 1000'
_diffrn_measurement_method \w
_diffrn_radiation_type MoK\a
_diffrn_radiation_wavelength 0.71073
_diffrn_reflns_av_R_equivalents 0.0163
_diffrn_reflns_limit_h_max 13
_diffrn_reflns_limit_h_min -13
_diffrn_reflns_limit_k_max 16
_diffrn_reflns_limit_k_min -16
_diffrn_reflns_limit_l_max 26
_diffrn_reflns_limit_l_min -26
_diffrn_reflns_number 31671
_diffrn_reflns_theta_full 25.242
_diffrn_reflns_theta_max 28.282
_diffrn_reflns_theta_min 1.035
_exptl_absorpt_coefficient_mu 1.120
_exptl_absorpt_correction_T_max 0.791
_exptl_absorpt_correction_T_min 0.578
_exptl_absorpt_correction_type multi-scan
_exptl_absorpt_process_details
;
(SADABS; Krause <i>et al.</i>,  2015)
;
_exptl_crystal_colour pink
_exptl_crystal_density_diffrn 1.665
_exptl_crystal_description plate
_exptl_crystal_F_000 1232
_exptl_crystal_size_max 0.550
_exptl_crystal_size_mid 0.290
_exptl_crystal_size_min 0.220
_refine_diff_density_max 0.562
_refine_diff_density_min -0.266
_refine_ls_extinction_method none
_refine_ls_goodness_of_fit_ref 1.062
_refine_ls_hydrogen_treatment mixed
_refine_ls_matrix_type full
_refine_ls_number_parameters 803
_refine_ls_number_reflns 11694
_refine_ls_number_restraints 10
_refine_ls_restrained_S_all 1.063
_refine_ls_R_factor_all 0.0301
_refine_ls_R_factor_gt 0.0236
_refine_ls_shift/su_max 0.003
_refine_ls_shift/su_mean 0.000
_refine_ls_structure_factor_coef Fsqd
_refine_ls_weighting_details 'w=1/[\s^2^(Fo^2^)+(0.0406P)^2^+0.5808P] where P=(Fo^2^+2Fc^2^)/3'
_refine_ls_weighting_scheme calc
_refine_ls_wR_factor_gt 0.0711
_refine_ls_wR_factor_ref 0.0756
_reflns_number_gt 9431
_reflns_number_total 11694
_reflns_threshold_expression I>2\s(I)
_cod_data_source_file ov3064sup1.cif
_cod_data_source_block II
_cod_database_code 2019981
_shelx_space_group_comment
;
The symmetry employed for this shelxl refinement is uniquely defined
by the following loop, which should always be used as a source of
symmetry information in preference to the above space-group names.
They are only intended as comments.
;
_shelx_estimated_absorpt_t_min 0.578
_shelx_estimated_absorpt_t_max 0.791

loop_
_space_group_symop_operation_xyz
'x, y, z'
'-x, -y, -z'

loop_
_atom_site_type_symbol
_atom_site_label
_atom_site_fract_x
_atom_site_fract_y
_atom_site_fract_z
_atom_site_U_iso_or_equiv
_atom_site_adp_type
_atom_site_calc_flag
_atom_site_occupancy
_atom_site_disorder_assembly
_atom_site_disorder_group
Zn Zn1 0.36001(2) 0.32198(2) 0.10937(2) 0.00928(4) Uani d 1 . .
Zn Zn2 0.63884(2) 0.17939(2) 0.39223(2) 0.00936(4) Uani d 1 . .
O O1 0.25764(9) 0.20454(7) 0.02012(4) 0.01321(16) Uani d 1 . .
O O2 0.05456(9) 0.12863(8) -0.06032(4) 0.01929(18) Uani d 1 . .
O O3 -0.00726(9) 0.30883(8) -0.12502(4) 0.01646(17) Uani d 1 . .
O O4 -0.22197(9) 0.20074(7) -0.10368(4) 0.01592(17) Uani d 1 . .
O O5 0.43296(9) 0.42570(7) 0.20590(4) 0.01194(15) Uani d 1 . .
O O6 0.48052(9) 0.42090(7) 0.31699(4) 0.01292(16) Uani d 1 . .
O O7 0.45189(8) 0.20790(7) 0.39968(4) 0.01220(15) Uani d 1 . .
O O8 0.27078(8) 0.26330(7) 0.38967(4) 0.01264(16) Uani d 1 . .
O O9 0.56406(9) 0.07468(7) 0.29594(4) 0.01197(15) Uani d 1 . .
O O10 0.51404(9) 0.07829(7) 0.18478(4) 0.01297(16) Uani d 1 . .
O O11 0.54420(8) 0.29043(7) 0.10115(4) 0.01210(15) Uani d 1 . .
O O12 0.72442(9) 0.23380(7) 0.11160(4) 0.01266(16) Uani d 1 . .
O O13 0.73926(9) 0.29918(7) 0.48091(4) 0.01361(16) Uani d 1 . .
O O14 0.94340(9) 0.38125(7) 0.56047(4) 0.01753(17) Uani d 1 . .
O O15 1.00814(9) 0.20770(8) 0.63034(4) 0.01694(17) Uani d 1 . .
O O16 1.22328(8) 0.30824(7) 0.60649(4) 0.01458(16) Uani d 1 . .
O O17 0.45720(10) 0.46702(7) 0.06812(4) 0.01450(16) Uani d 1 . .
H H17A 0.418(2) 0.5098(17) 0.0527(10) 0.039(5) Uiso d 1 . .
H H17B 0.542(2) 0.5084(15) 0.0872(8) 0.024(4) Uiso d 1 . .
O O18 0.54465(10) 0.03455(8) 0.43415(4) 0.01582(17) Uani d 1 . .
H H18A 0.583(2) -0.0090(18) 0.4472(10) 0.043(5) Uiso d 1 . .
H H18B 0.460(2) -0.0040(15) 0.4179(9) 0.024(4) Uiso d 1 . .
N N1 0.15686(10) 0.34256(8) 0.08613(5) 0.01156(18) Uani d 1 . .
N N2 -0.07644(10) 0.37796(8) 0.02283(5) 0.01292(18) Uani d 1 . .
N N3 0.28575(10) 0.19637(8) 0.17362(5) 0.00985(17) Uani d 1 . .
N N4 0.23147(10) 0.05783(8) 0.27159(5) 0.01168(18) Uani d 1 . .
N N5 0.71090(10) 0.30377(8) 0.32734(5) 0.00990(17) Uani d 1 . .
N N6 0.76470(10) 0.44117(8) 0.22873(5) 0.01140(18) Uani d 1 . .
N N7 0.84157(10) 0.16037(8) 0.41759(5) 0.01163(18) Uani d 1 . .
N N8 1.07438(10) 0.12673(8) 0.48293(5) 0.01335(19) Uani d 1 . .
C C1 0.08820(11) 0.28795(9) 0.02253(5) 0.0106(2) Uani d 1 . .
C C2 -0.02554(11) 0.30984(9) -0.01052(5) 0.0108(2) Uani d 1 . .
C C3 -0.01152(12) 0.42706(10) 0.08783(6) 0.0140(2) Uani d 1 . .
H H3 -0.0481 0.4731 0.1131 0.017 Uiso calc 1 . .
C C4 0.10800(12) 0.41216(10) 0.11915(6) 0.0133(2) Uani d 1 . .
H H4 0.1553 0.4518 0.1644 0.016 Uiso calc 1 . .
C C5 0.13750(12) 0.19941(9) -0.00951(5) 0.0121(2) Uani d 1 . .
C C6 -0.09123(12) 0.26683(9) -0.08617(5) 0.0116(2) Uani d 1 . .
C C7 0.33480(11) 0.24383(9) 0.24015(5) 0.00929(19) Uani d 1 . .
C C8 0.30621(11) 0.17441(9) 0.28928(5) 0.00965(19) Uani d 1 . .
C C9 0.18231(12) 0.01257(9) 0.20531(6) 0.0125(2) Uani d 1 . .
H H9 0.1283 -0.0690 0.1915 0.015 Uiso calc 1 . .
C C10 0.20820(12) 0.08192(9) 0.15585(6) 0.0117(2) Uani d 1 . .
H H10 0.1702 0.0473 0.1092 0.014 Uiso calc 1 . .
C C11 0.42373(11) 0.37480(9) 0.25730(5) 0.00985(19) Uani d 1 . .
C C12 0.34901(11) 0.22119(9) 0.36525(5) 0.00971(19) Uani d 1 . .
C C13 0.66174(11) 0.25576(9) 0.26089(5) 0.00937(19) Uani d 1 . .
C C14 0.68997(11) 0.32452(9) 0.21149(5) 0.00952(19) Uani d 1 . .
C C15 0.81350(12) 0.48700(9) 0.29487(6) 0.0123(2) Uani d 1 . .
H H15 0.8671 0.5687 0.3084 0.015 Uiso calc 1 . .
C C16 0.78810(11) 0.41836(9) 0.34471(5) 0.0116(2) Uani d 1 . .
H H16 0.8261 0.4536 0.3913 0.014 Uiso calc 1 . .
C C17 0.57234(11) 0.12511(9) 0.24416(5) 0.00972(19) Uani d 1 . .
C C18 0.64680(11) 0.27700(9) 0.13573(5) 0.00951(19) Uani d 1 . .
C C19 0.91068(11) 0.21770(9) 0.48071(5) 0.0105(2) Uani d 1 . .
C C20 1.02447(11) 0.19724(9) 0.51482(6) 0.0111(2) Uani d 1 . .
C C21 1.00796(12) 0.07386(10) 0.41878(6) 0.0145(2) Uani d 1 . .
H H21 1.0433 0.0254 0.3948 0.017 Uiso calc 1 . .
C C22 0.88872(12) 0.08775(10) 0.38622(6) 0.0136(2) Uani d 1 . .
H H22 0.8406 0.0455 0.3416 0.016 Uiso calc 1 . .
C C23 0.86063(12) 0.30710(9) 0.51069(5) 0.0117(2) Uani d 1 . .
C C24 1.09164(12) 0.24428(9) 0.59013(6) 0.0120(2) Uani d 1 . .
N N9 0.60807(10) 0.09967(8) -0.01664(5) 0.01136(18) Uani d 1 . .
H H9A 0.6386(17) 0.1450(14) 0.0223(8) 0.018(4) Uiso d 1 . .
H H9B 0.6597(18) 0.1350(14) -0.0457(8) 0.022(4) Uiso d 1 . .
C C25 0.63331(12) -0.00707(10) -0.00926(6) 0.0126(2) Uani d 1 . .
H H25A 0.7375 0.0151 0.0073 0.015 Uiso calc 1 . .
H H25B 0.6030 -0.0594 -0.0541 0.015 Uiso calc 1 . .
C C26 0.45115(12) 0.07024(10) -0.04026(6) 0.0127(2) Uani d 1 . .
H H26A 0.4159 0.0203 -0.0860 0.015 Uiso calc 1 . .
H H26B 0.4370 0.1424 -0.0433 0.015 Uiso calc 1 . .
N N10 0.39241(10) 0.40094(8) 0.51753(5) 0.01088(18) Uani d 1 . .
H H10A 0.3408(17) 0.3671(14) 0.5472(8) 0.020(4) Uiso d 1 . .
H H10B 0.3608(17) 0.3550(14) 0.4786(8) 0.017(4) Uiso d 1 . .
C C27 0.36726(12) 0.50759(9) 0.50979(6) 0.0119(2) Uani d 1 . .
H H27A 0.3986 0.5606 0.5544 0.014 Uiso calc 1 . .
H H27B 0.2630 0.4855 0.4937 0.014 Uiso calc 1 . .
C C28 0.54952(12) 0.43052(10) 0.54050(6) 0.0122(2) Uani d 1 . .
H H28A 0.5638 0.3585 0.5439 0.015 Uiso calc 1 . .
H H28B 0.5858 0.4813 0.5860 0.015 Uiso calc 1 . .
N N11 0.55355(11) 0.66652(9) 0.23906(5) 0.01346(19) Uani d 1 . .
H H11A 0.5344(17) 0.5939(15) 0.2268(8) 0.021(4) Uiso d 1 . .
H H11B 0.6500(18) 0.7150(14) 0.2523(8) 0.022(4) Uiso d 1 . .
N N12 0.43762(11) 0.83754(9) 0.26127(5) 0.01438(19) Uani d 1 . .
H H12A 0.3431(18) 0.7959(14) 0.2500(8) 0.022(4) Uiso d 1 . .
H H12B 0.4619(17) 0.9108(14) 0.2731(8) 0.018(4) Uiso d 1 . .
C C29 0.49190(14) 0.70546(10) 0.18043(6) 0.0175(2) Uani d 1 . .
H H29A 0.3890 0.6522 0.1635 0.021 Uiso calc 1 . .
H H29B 0.5437 0.7030 0.1430 0.021 Uiso calc 1 . .
C C30 0.50543(13) 0.82825(10) 0.20181(6) 0.0153(2) Uani d 1 . .
H H30A 0.6087 0.8826 0.2137 0.018 Uiso calc 1 . .
H H30B 0.4583 0.8510 0.1633 0.018 Uiso calc 1 . .
C C31 0.48271(12) 0.67315(10) 0.29758(6) 0.0144(2) Uani d 1 . .
H H31A 0.5280 0.6490 0.3360 0.017 Uiso calc 1 . .
H H31B 0.3794 0.6190 0.2845 0.017 Uiso calc 1 . .
C C32 0.49636(13) 0.79573(10) 0.31967(6) 0.0150(2) Uani d 1 . .
H H32A 0.4429 0.7972 0.3565 0.018 Uiso calc 1 . .
H H32B 0.5991 0.8484 0.3376 0.018 Uiso calc 1 . .
O O1W 1.18115(9) 0.15367(8) 0.72431(5) 0.01885(18) Uani d 1 . .
H H1A 1.108(2) 0.1726(16) 0.7046(10) 0.044(5) Uiso d 1 . .
H H1B 1.154(3) 0.138(2) 0.7615(13) 0.087(8) Uiso d 1 . .
O O2W -0.13775(10) 0.29719(8) -0.25026(5) 0.0226(2) Uani d 1 . .
H H2A -0.088(2) 0.3034(17) -0.2089(11) 0.049(6) Uiso d 1 . .
H H2B -0.115(3) 0.261(2) -0.2771(13) 0.092(9) Uiso d 1 . .
O O3W 0.72995(10) 0.08575(9) 0.63463(5) 0.0242(2) Uani d 1 . .
H H3A 0.803(2) 0.1169(15) 0.6230(9) 0.026(4) Uiso d 1 . .
H H3B 0.743(2) 0.0414(17) 0.6592(10) 0.034(5) Uiso d 1 . .
O O4W 0.27545(10) 0.40370(8) -0.14273(5) 0.01873(18) Uani d 1 . .
H H4A 0.205(2) 0.3743(16) -0.1284(9) 0.029(5) Uiso d 1 . .
H H4B 0.262(2) 0.4507(17) -0.1636(10) 0.033(5) Uiso d 1 . .
O O5W 0.17206(11) 0.06342(10) -0.16305(5) 0.0220(2) Uani d 1 . .
H H5A 0.141(2) 0.0815(16) -0.1318(10) 0.030(5) Uiso d 1 . .
H H5B 0.144(2) 0.0012(16) -0.1691(9) 0.037(6) Uiso d 1 . .
O O6W 0.83275(11) 0.45113(9) 0.66338(6) 0.0228(2) Uani d 1 . .
H H6A 0.860(2) 0.4329(16) 0.6315(10) 0.035(5) Uiso d 1 . .
H H6B 0.851(2) 0.4196(17) 0.6876(10) 0.046(6) Uiso d 1 . .
O O7W -0.35828(10) 0.37966(8) -0.01897(5) 0.01772(18) Uani d 1 . .
H H7A -0.395(2) 0.3580(16) 0.0133(10) 0.033(5) Uiso d 1 . .
H H7B -0.278(2) 0.3823(17) -0.0095(10) 0.042(5) Uiso d 1 . .
O O8WA 0.05498(15) 0.30744(12) 0.31076(8) 0.0274(3) Uani d 0.8 A 1
O O8WB 0.1036(7) 0.3259(6) 0.2919(3) 0.0277(14) Uiso d 0.2 B 2
H H8A 0.1260(17) 0.2970(19) 0.3262(9) 0.072(8) Uiso d 1 . .
H H8B 0.0909(19) 0.3797(8) 0.3143(9) 0.061(7) Uiso d 1 . .
O O9WA 0.93562(15) 0.17518(12) 0.18230(7) 0.0244(3) Uani d 0.8 C 1
O O9WB 0.8832(7) 0.1529(6) 0.2009(4) 0.0358(15) Uiso d 0.2 D 2
H H9C 0.8635(16) 0.1871(19) 0.1690(9) 0.070(8) Uiso d 1 . .
H H9D 0.9627(14) 0.2115(12) 0.2213(6) 0.047(6) Uiso d 1 . .
O O10W 1.35708(10) 0.12306(8) 0.52120(5) 0.01814(18) Uani d 1 . .
H H10C 1.387(2) 0.1424(16) 0.4866(10) 0.034(5) Uiso d 1 . .
H H10D 1.278(2) 0.1217(17) 0.5143(10) 0.040(5) Uiso d 1 . .

loop_
_atom_site_aniso_label
_atom_site_aniso_U_11
_atom_site_aniso_U_22
_atom_site_aniso_U_33
_atom_site_aniso_U_12
_atom_site_aniso_U_13
_atom_site_aniso_U_23
Zn1 0.01032(7) 0.00978(7) 0.00743(7) 0.00421(5) 0.00072(5) 0.00156(5)
Zn2 0.01055(7) 0.01044(7) 0.00738(7) 0.00492(5) 0.00103(5) 0.00171(5)
O1 0.0141(4) 0.0151(4) 0.0109(4) 0.0084(3) -0.0005(3) -0.0004(3)
O2 0.0183(4) 0.0199(4) 0.0158(4) 0.0095(4) -0.0049(3) -0.0067(3)
O3 0.0127(4) 0.0227(4) 0.0120(4) 0.0044(3) 0.0033(3) 0.0055(3)
O4 0.0115(4) 0.0202(4) 0.0124(4) 0.0031(3) 0.0013(3) 0.0029(3)
O5 0.0156(4) 0.0092(4) 0.0095(4) 0.0038(3) 0.0017(3) 0.0021(3)
O6 0.0159(4) 0.0109(4) 0.0095(4) 0.0042(3) 0.0004(3) 0.0001(3)
O7 0.0126(4) 0.0151(4) 0.0102(4) 0.0070(3) 0.0017(3) 0.0033(3)
O8 0.0133(4) 0.0149(4) 0.0111(4) 0.0075(3) 0.0025(3) 0.0016(3)
O9 0.0154(4) 0.0099(4) 0.0094(4) 0.0043(3) 0.0017(3) 0.0021(3)
O10 0.0157(4) 0.0112(4) 0.0094(4) 0.0042(3) 0.0002(3) 0.0001(3)
O11 0.0122(4) 0.0144(4) 0.0104(4) 0.0064(3) 0.0013(3) 0.0030(3)
O12 0.0135(4) 0.0149(4) 0.0109(4) 0.0076(3) 0.0025(3) 0.0014(3)
O13 0.0154(4) 0.0165(4) 0.0103(4) 0.0100(3) -0.0006(3) -0.0004(3)
O14 0.0177(4) 0.0175(4) 0.0144(4) 0.0082(3) -0.0026(3) -0.0046(3)
O15 0.0121(4) 0.0225(4) 0.0137(4) 0.0035(3) 0.0022(3) 0.0076(3)
O16 0.0105(4) 0.0166(4) 0.0135(4) 0.0028(3) 0.0010(3) 0.0029(3)
O17 0.0135(4) 0.0142(4) 0.0165(4) 0.0056(3) 0.0021(3) 0.0070(3)
O18 0.0156(4) 0.0174(4) 0.0188(4) 0.0088(4) 0.0056(3) 0.0103(3)
N1 0.0118(4) 0.0116(4) 0.0104(4) 0.0043(4) 0.0014(3) 0.0016(3)
N2 0.0126(4) 0.0132(4) 0.0141(4) 0.0060(4) 0.0036(4) 0.0037(4)
N3 0.0096(4) 0.0113(4) 0.0087(4) 0.0048(4) 0.0013(3) 0.0010(3)
N4 0.0123(4) 0.0101(4) 0.0121(4) 0.0041(4) 0.0025(3) 0.0020(3)
N5 0.0093(4) 0.0116(4) 0.0091(4) 0.0048(4) 0.0015(3) 0.0013(3)
N6 0.0121(4) 0.0101(4) 0.0112(4) 0.0038(4) 0.0024(3) 0.0017(3)
N7 0.0114(4) 0.0115(4) 0.0111(4) 0.0042(4) 0.0010(3) 0.0019(3)
N8 0.0121(4) 0.0124(4) 0.0161(5) 0.0054(4) 0.0032(4) 0.0036(4)
C1 0.0104(5) 0.0102(5) 0.0105(5) 0.0039(4) 0.0016(4) 0.0017(4)
C2 0.0098(5) 0.0109(5) 0.0112(5) 0.0031(4) 0.0025(4) 0.0038(4)
C3 0.0146(5) 0.0129(5) 0.0153(5) 0.0063(4) 0.0050(4) 0.0016(4)
C4 0.0141(5) 0.0129(5) 0.0104(5) 0.0040(4) 0.0015(4) -0.0002(4)
C5 0.0139(5) 0.0121(5) 0.0113(5) 0.0066(4) 0.0021(4) 0.0017(4)
C6 0.0115(5) 0.0130(5) 0.0112(5) 0.0060(4) 0.0015(4) 0.0030(4)
C7 0.0089(5) 0.0090(5) 0.0093(5) 0.0037(4) 0.0008(4) 0.0005(4)
C8 0.0093(5) 0.0098(5) 0.0101(5) 0.0045(4) 0.0013(4) 0.0011(4)
C9 0.0125(5) 0.0096(5) 0.0131(5) 0.0031(4) 0.0014(4) 0.0006(4)
C10 0.0113(5) 0.0119(5) 0.0100(5) 0.0040(4) 0.0002(4) -0.0002(4)
C11 0.0097(5) 0.0090(5) 0.0112(5) 0.0043(4) 0.0020(4) 0.0018(4)
C12 0.0108(5) 0.0074(5) 0.0097(5) 0.0021(4) 0.0023(4) 0.0026(4)
C13 0.0091(5) 0.0099(5) 0.0090(5) 0.0044(4) 0.0012(4) 0.0007(4)
C14 0.0090(5) 0.0105(5) 0.0094(5) 0.0047(4) 0.0013(4) 0.0015(4)
C15 0.0122(5) 0.0100(5) 0.0127(5) 0.0030(4) 0.0022(4) 0.0003(4)
C16 0.0110(5) 0.0123(5) 0.0096(5) 0.0040(4) 0.0011(4) -0.0004(4)
C17 0.0096(5) 0.0089(5) 0.0112(5) 0.0043(4) 0.0022(4) 0.0018(4)
C18 0.0103(5) 0.0076(5) 0.0085(5) 0.0012(4) 0.0019(4) 0.0022(4)
C19 0.0108(5) 0.0098(5) 0.0104(5) 0.0040(4) 0.0017(4) 0.0018(4)
C20 0.0095(5) 0.0102(5) 0.0124(5) 0.0026(4) 0.0016(4) 0.0037(4)
C21 0.0143(5) 0.0123(5) 0.0176(5) 0.0060(4) 0.0046(4) 0.0018(4)
C22 0.0147(5) 0.0125(5) 0.0122(5) 0.0049(4) 0.0024(4) -0.0003(4)
C23 0.0141(5) 0.0117(5) 0.0104(5) 0.0062(4) 0.0027(4) 0.0020(4)
C24 0.0123(5) 0.0118(5) 0.0121(5) 0.0054(4) 0.0006(4) 0.0041(4)
N9 0.0129(4) 0.0109(4) 0.0092(4) 0.0039(4) 0.0024(4) 0.0012(4)
C25 0.0143(5) 0.0120(5) 0.0131(5) 0.0068(4) 0.0043(4) 0.0022(4)
C26 0.0128(5) 0.0134(5) 0.0125(5) 0.0058(4) 0.0021(4) 0.0037(4)
N10 0.0124(4) 0.0102(4) 0.0098(4) 0.0042(4) 0.0031(4) 0.0017(3)
C27 0.0136(5) 0.0115(5) 0.0123(5) 0.0062(4) 0.0042(4) 0.0025(4)
C28 0.0127(5) 0.0131(5) 0.0119(5) 0.0059(4) 0.0024(4) 0.0042(4)
N11 0.0153(5) 0.0098(4) 0.0150(5) 0.0049(4) 0.0029(4) 0.0028(4)
N12 0.0134(5) 0.0097(5) 0.0185(5) 0.0042(4) 0.0003(4) 0.0030(4)
C29 0.0233(6) 0.0141(5) 0.0128(5) 0.0074(5) -0.0017(4) 0.0011(4)
C30 0.0188(6) 0.0132(5) 0.0137(5) 0.0066(5) 0.0005(4) 0.0051(4)
C31 0.0159(5) 0.0125(5) 0.0169(5) 0.0063(4) 0.0054(4) 0.0065(4)
C32 0.0184(6) 0.0144(5) 0.0129(5) 0.0075(5) 0.0022(4) 0.0028(4)
O1W 0.0167(4) 0.0223(4) 0.0167(4) 0.0073(4) 0.0013(3) 0.0060(3)
O2W 0.0227(5) 0.0248(5) 0.0142(4) 0.0050(4) -0.0012(4) 0.0046(4)
O3W 0.0173(5) 0.0269(5) 0.0360(6) 0.0108(4) 0.0118(4) 0.0205(4)
O4W 0.0140(4) 0.0191(4) 0.0244(5) 0.0060(4) 0.0050(4) 0.0107(4)
O5W 0.0260(5) 0.0247(5) 0.0188(5) 0.0116(4) 0.0092(4) 0.0068(4)
O6W 0.0258(5) 0.0267(5) 0.0239(5) 0.0159(4) 0.0117(4) 0.0089(4)
O7W 0.0178(4) 0.0262(5) 0.0161(4) 0.0140(4) 0.0062(4) 0.0094(4)
O8WA 0.0238(7) 0.0218(7) 0.0335(7) 0.0118(6) -0.0087(6) 0.0029(6)
O9WA 0.0255(7) 0.0240(6) 0.0264(7) 0.0162(6) -0.0022(6) 0.0029(5)
O10W 0.0194(4) 0.0270(5) 0.0164(4) 0.0155(4) 0.0070(4) 0.0102(4)

loop_
_atom_type_symbol
_atom_type_description
_atom_type_scat_dispersion_real
_atom_type_scat_dispersion_imag
_atom_type_scat_source
C C 0.0033 0.0016 'International Tables Vol C Tables 4.2.6.8 and 6.1.1.4'
H H 0.0000 0.0000 'International Tables Vol C Tables 4.2.6.8 and 6.1.1.4'
N N 0.0061 0.0033 'International Tables Vol C Tables 4.2.6.8 and 6.1.1.4'
O O 0.0106 0.0060 'International Tables Vol C Tables 4.2.6.8 and 6.1.1.4'
Zn Zn 0.2839 1.4301 'International Tables Vol C Tables 4.2.6.8 and 6.1.1.4'

loop_
_geom_angle_atom_site_label_1
_geom_angle_atom_site_label_2
_geom_angle_atom_site_label_3
_geom_angle_site_symmetry_1
_geom_angle_site_symmetry_3
_geom_angle
O1 Zn1 O17 . . 97.94(3)
O1 Zn1 O5 . . 170.37(3)
O17 Zn1 O5 . . 89.76(3)
O1 Zn1 O11 . . 87.45(3)
O17 Zn1 O11 . . 85.58(3)
O5 Zn1 O11 . . 98.95(3)
O1 Zn1 N3 . . 94.82(3)
O17 Zn1 N3 . . 167.18(4)
O5 Zn1 N3 . . 77.66(3)
O11 Zn1 N3 . . 93.84(3)
O1 Zn1 N1 . . 78.28(3)
O17 Zn1 N1 . . 88.36(4)
O5 Zn1 N1 . . 96.28(3)
O11 Zn1 N1 . . 163.58(3)
N3 Zn1 N1 . . 95.41(3)
O13 Zn2 O18 . . 98.27(4)
O13 Zn2 O9 . . 170.87(3)
O18 Zn2 O9 . . 89.65(3)
O13 Zn2 O7 . . 87.36(3)
O18 Zn2 O7 . . 85.65(3)
O9 Zn2 O7 . . 97.83(3)
O13 Zn2 N5 . . 94.59(3)
O18 Zn2 N5 . . 167.11(4)
O9 Zn2 N5 . . 77.62(3)
O7 Zn2 N5 . . 94.03(3)
O13 Zn2 N7 . . 78.22(3)
O18 Zn2 N7 . . 87.24(4)
O9 Zn2 N7 . . 97.73(3)
O7 Zn2 N7 . . 162.83(3)
N5 Zn2 N7 . . 96.35(3)
C5 O1 Zn1 . . 117.73(7)
C11 O5 Zn1 . . 117.87(7)
C12 O7 Zn2 . . 142.88(7)
C17 O9 Zn2 . . 117.86(7)
C18 O11 Zn1 . . 142.43(7)
C23 O13 Zn2 . . 117.65(7)
Zn1 O17 H17A . . 127.0(13)
Zn1 O17 H17B . . 114.4(11)
H17A O17 H17B . . 109.0(17)
Zn2 O18 H18A . . 126.5(14)
Zn2 O18 H18B . . 114.6(12)
H18A O18 H18B . . 109.6(18)
C4 N1 C1 . . 118.44(9)
C4 N1 Zn1 . . 131.11(8)
C1 N1 Zn1 . . 109.40(7)
C2 N2 C3 . . 117.62(10)
C10 N3 C7 . . 118.63(9)
C10 N3 Zn1 . . 128.78(7)
C7 N3 Zn1 . . 112.46(7)
C9 N4 C8 . . 117.34(9)
C16 N5 C13 . . 118.55(9)
C16 N5 Zn2 . . 128.66(7)
C13 N5 Zn2 . . 112.67(7)
C15 N6 C14 . . 117.26(9)
C19 N7 C22 . . 118.51(9)
C19 N7 Zn2 . . 109.92(7)
C22 N7 Zn2 . . 130.32(8)
C21 N8 C20 . . 117.61(10)
N1 C1 C2 . . 120.77(10)
N1 C1 C5 . . 116.04(9)
C2 C1 C5 . . 123.15(9)
N2 C2 C1 . . 120.74(10)
N2 C2 C6 . . 115.80(9)
C1 C2 C6 . . 123.31(10)
N2 C3 C4 . . 121.63(10)
N2 C3 H3 . . 119.2
C4 C3 H3 . . 119.2
N1 C4 C3 . . 120.51(10)
N1 C4 H4 . . 119.7
C3 C4 H4 . . 119.7
O2 C5 O1 . . 127.26(10)
O2 C5 C1 . . 116.65(10)
O1 C5 C1 . . 116.06(9)
O4 C6 O3 . . 126.42(10)
O4 C6 C2 . . 118.38(10)
O3 C6 C2 . . 115.04(9)
N3 C7 C8 . . 120.60(10)
N3 C7 C11 . . 116.23(9)
C8 C7 C11 . . 123.17(9)
N4 C8 C7 . . 121.12(10)
N4 C8 C12 . . 114.72(9)
C7 C8 C12 . . 124.12(9)
N4 C9 C10 . . 121.82(10)
N4 C9 H9 . . 119.1
C10 C9 H9 . . 119.1
N3 C10 C9 . . 120.46(10)
N3 C10 H10 . . 119.8
C9 C10 H10 . . 119.8
O6 C11 O5 . . 126.60(10)
O6 C11 C7 . . 118.66(9)
O5 C11 C7 . . 114.72(9)
O8 C12 O7 . . 124.73(10)
O8 C12 C8 . . 116.08(9)
O7 C12 C8 . . 118.98(9)
N5 C13 C14 . . 120.65(10)
N5 C13 C17 . . 116.23(9)
C14 C13 C17 . . 123.10(9)
N6 C14 C13 . . 121.16(10)
N6 C14 C18 . . 114.71(9)
C13 C14 C18 . . 124.09(9)
N6 C15 C16 . . 121.93(10)
N6 C15 H15 . . 119.0
C16 C15 H15 . . 119.0
N5 C16 C15 . . 120.41(10)
N5 C16 H16 . . 119.8
C15 C16 H16 . . 119.8
O10 C17 O9 . . 126.43(10)
O10 C17 C13 . . 118.97(9)
O9 C17 C13 . . 114.59(9)
O12 C18 O11 . . 124.83(10)
O12 C18 C14 . . 115.97(9)
O11 C18 C14 . . 119.01(9)
N7 C19 C20 . . 120.85(10)
N7 C19 C23 . . 115.69(9)
C20 C19 C23 . . 123.43(10)
N8 C20 C19 . . 120.64(10)
N8 C20 C24 . . 115.72(9)
C19 C20 C24 . . 123.49(10)
N8 C21 C22 . . 121.93(10)
N8 C21 H21 . . 119.0
C22 C21 H21 . . 119.0
N7 C22 C21 . . 120.21(10)
N7 C22 H22 . . 119.9
C21 C22 H22 . . 119.9
O14 C23 O13 . . 126.87(10)
O14 C23 C19 . . 117.07(10)
O13 C23 C19 . . 116.04(9)
O16 C24 O15 . . 126.21(10)
O16 C24 C20 . . 118.18(10)
O15 C24 C20 . . 115.45(10)
C26 N9 C25 . . 111.32(8)
C26 N9 H9A . . 109.2(11)
C25 N9 H9A . . 108.0(10)
C26 N9 H9B . . 111.2(10)
C25 N9 H9B . . 108.1(10)
H9A N9 H9B . . 108.9(14)
N9 C25 C26 . 2_655 110.37(9)
N9 C25 H25A . . 109.6
C26 C25 H25A 2_655 . 109.6
N9 C25 H25B . . 109.6
C26 C25 H25B 2_655 . 109.6
H25A C25 H25B . . 108.1
N9 C26 C25 . 2_655 109.63(9)
N9 C26 H26A . . 109.7
C25 C26 H26A 2_655 . 109.7
N9 C26 H26B . . 109.7
C25 C26 H26B 2_655 . 109.7
H26A C26 H26B . . 108.2
C28 N10 C27 . . 111.18(8)
C28 N10 H10A . . 111.8(10)
C27 N10 H10A . . 107.1(10)
C28 N10 H10B . . 109.4(10)
C27 N10 H10B . . 107.8(10)
H10A N10 H10B . . 109.4(14)
N10 C27 C28 . 2_666 110.33(9)
N10 C27 H27A . . 109.6
C28 C27 H27A 2_666 . 109.6
N10 C27 H27B . . 109.6
C28 C27 H27B 2_666 . 109.6
H27A C27 H27B . . 108.1
N10 C28 C27 . 2_666 109.70(9)
N10 C28 H28A . . 109.7
C27 C28 H28A 2_666 . 109.7
N10 C28 H28B . . 109.7
C27 C28 H28B 2_666 . 109.7
H28A C28 H28B . . 108.2
C31 N11 C29 . . 111.53(9)
C31 N11 H11A . . 105.7(11)
C29 N11 H11A . . 108.0(11)
C31 N11 H11B . . 108.7(10)
C29 N11 H11B . . 107.8(10)
H11A N11 H11B . . 115.2(14)
C30 N12 C32 . . 112.10(9)
C30 N12 H12A . . 110.6(10)
C32 N12 H12A . . 108.0(10)
C30 N12 H12B . . 104.2(10)
C32 N12 H12B . . 108.3(10)
H12A N12 H12B . . 113.7(14)
N11 C29 C30 . . 110.25(9)
N11 C29 H29A . . 109.6
C30 C29 H29A . . 109.6
N11 C29 H29B . . 109.6
C30 C29 H29B . . 109.6
H29A C29 H29B . . 108.1
N12 C30 C29 . . 111.30(9)
N12 C30 H30A . . 109.4
C29 C30 H30A . . 109.4
N12 C30 H30B . . 109.4
C29 C30 H30B . . 109.4
H30A C30 H30B . . 108.0
N11 C31 C32 . . 110.80(9)
N11 C31 H31A . . 109.5
C32 C31 H31A . . 109.5
N11 C31 H31B . . 109.5
C32 C31 H31B . . 109.5
H31A C31 H31B . . 108.1
N12 C32 C31 . . 110.69(9)
N12 C32 H32A . . 109.5
C31 C32 H32A . . 109.5
N12 C32 H32B . . 109.5
C31 C32 H32B . . 109.5
H32A C32 H32B . . 108.1
H1A O1W H1B . . 100.0(19)
H2A O2W H2B . . 108(2)
H3A O3W H3B . . 106.3(17)
H4A O4W H4B . . 105.4(18)
H5A O5W H5B . . 106.0(19)
H6A O6W H6B . . 103(2)
H7A O7W H7B . . 104.5(18)
H8A O8WA H8B . . 100.8(18)
H8A O8WB H8B . . 96.8(17)
H9C O9WA H9D . . 101.7(18)
H9C O9WB H9D . . 95.1(17)
H10C O10W H10D . . 102.8(18)

loop_
_geom_bond_atom_site_label_1
_geom_bond_atom_site_label_2
_geom_bond_site_symmetry_2
_geom_bond_distance
Zn1 O1 . 2.0510(8)
Zn1 O17 . 2.0629(8)
Zn1 O5 . 2.0810(8)
Zn1 O11 . 2.1075(8)
Zn1 N3 . 2.1537(9)
Zn1 N1 . 2.1972(9)
Zn2 O13 . 2.0537(8)
Zn2 O18 . 2.0629(9)
Zn2 O9 . 2.0816(8)
Zn2 O7 . 2.1124(8)
Zn2 N5 . 2.1496(9)
Zn2 N7 . 2.1872(9)
O1 C5 . 1.2676(13)
O2 C5 . 1.2374(13)
O3 C6 . 1.2573(13)
O4 C6 . 1.2465(14)
O5 C11 . 1.2832(13)
O6 C11 . 1.2295(13)
O7 C12 . 1.2608(13)
O8 C12 . 1.2511(13)
O9 C17 . 1.2867(13)
O10 C17 . 1.2281(13)
O11 C18 . 1.2608(13)
O12 C18 . 1.2520(13)
O13 C23 . 1.2667(13)
O14 C23 . 1.2401(13)
O15 C24 . 1.2617(14)
O16 C24 . 1.2471(14)
O17 H17A . 0.85(2)
O17 H17B . 0.829(18)
O18 H18A . 0.84(2)
O18 H18B . 0.813(19)
N1 C4 . 1.3365(14)
N1 C1 . 1.3373(14)
N2 C2 . 1.3406(14)
N2 C3 . 1.3416(15)
N3 C10 . 1.3321(14)
N3 C7 . 1.3461(13)
N4 C9 . 1.3367(14)
N4 C8 . 1.3512(14)
N5 C16 . 1.3327(14)
N5 C13 . 1.3460(13)
N6 C15 . 1.3350(14)
N6 C14 . 1.3515(14)
N7 C19 . 1.3378(14)
N7 C22 . 1.3381(14)
N8 C21 . 1.3382(15)
N8 C20 . 1.3422(14)
C1 C2 . 1.4023(15)
C1 C5 . 1.5209(15)
C2 C6 . 1.5239(15)
C3 C4 . 1.3911(16)
C3 H3 . 0.9500
C4 H4 . 0.9500
C7 C8 . 1.3924(14)
C7 C11 . 1.5223(14)
C8 C12 . 1.5173(14)
C9 C10 . 1.3958(15)
C9 H9 . 0.9500
C10 H10 . 0.9500
C13 C14 . 1.3914(14)
C13 C17 . 1.5195(14)
C14 C18 . 1.5148(14)
C15 C16 . 1.3960(15)
C15 H15 . 0.9500
C16 H16 . 0.9500
C19 C20 . 1.4005(15)
C19 C23 . 1.5194(14)
C20 C24 . 1.5245(15)
C21 C22 . 1.3907(16)
C21 H21 . 0.9500
C22 H22 . 0.9500
N9 C26 . 1.4967(14)
N9 C25 . 1.4969(14)
N9 H9A . 0.857(17)
N9 H9B . 0.891(17)
C25 C26 2_655 1.5152(15)
C25 H25A . 0.9900
C25 H25B . 0.9900
C26 C25 2_655 1.5152(15)
C26 H26A . 0.9900
C26 H26B . 0.9900
N10 C28 . 1.4965(14)
N10 C27 . 1.4967(14)
N10 H10A . 0.894(16)
N10 H10B . 0.861(16)
C27 C28 2_666 1.5155(15)
C27 H27A . 0.9900
C27 H27B . 0.9900
C28 C27 2_666 1.5155(15)
C28 H28A . 0.9900
C28 H28B . 0.9900
N11 C31 . 1.4869(15)
N11 C29 . 1.4904(15)
N11 H11A . 0.862(17)
N11 H11B . 0.919(17)
N12 C30 . 1.4896(15)
N12 C32 . 1.4956(14)
N12 H12A . 0.886(17)
N12 H12B . 0.858(16)
C29 C30 . 1.5164(16)
C29 H29A . 0.9900
C29 H29B . 0.9900
C30 H30A . 0.9900
C30 H30B . 0.9900
C31 C32 . 1.5157(15)
C31 H31A . 0.9900
C31 H31B . 0.9900
C32 H32A . 0.9900
C32 H32B . 0.9900
O1W H1A . 0.92(2)
O1W H1B . 0.86(3)
O2W H2A . 0.90(2)
O2W H2B . 0.79(3)
O3W H3A . 0.782(19)
O3W H3B . 0.83(2)
O4W H4A . 0.790(19)
O4W H4B . 0.81(2)
O5W H5A . 0.800(19)
O5W H5B . 0.717(19)
O6W H6A . 0.78(2)
O6W H6B . 0.72(2)
O7W H7A . 0.82(2)
O7W H7B . 0.81(2)
O8WA H8A . 0.818(9)
O8WA H8B . 0.836(9)
O8WB H8A . 0.866(9)
O8WB H8B . 0.838(9)
O9WA H9C . 0.828(9)
O9WA H9D . 0.817(9)
O9WB H9C . 0.861(9)
O9WB H9D . 0.867(9)
O10W H10C . 0.83(2)
O10W H10D . 0.80(2)

loop_
_geom_hbond_atom_site_label_D
_geom_hbond_atom_site_label_H
_geom_hbond_atom_site_label_A
_geom_hbond_site_symmetry_A
_geom_hbond_distance_DH
_geom_hbond_distance_HA
_geom_hbond_distance_DA
_geom_hbond_angle_DHA
O17 H17A O7W 2_565 0.85(2) 1.90(2) 2.7437(12) 172.1(19)
O17 H17B O4W 2_665 0.829(18) 1.872(19) 2.6941(13) 171.1(16)
O18 H18A O10W 2_756 0.84(2) 1.92(2) 2.7547(12) 171(2)
O18 H18B O3W 2_656 0.813(19) 1.893(19) 2.6963(14) 169.6(17)
N9 H9A O12 . 0.857(17) 1.901(17) 2.7517(13) 171.4(15)
N9 H9B O4 1_655 0.891(17) 1.844(17) 2.7318(13) 174.3(15)
N10 H10A O16 1_455 0.894(16) 1.838(17) 2.7283(13) 173.3(15)
N10 H10B O8 . 0.861(16) 1.910(17) 2.7644(13) 171.5(15)
N11 H11A O5 . 0.862(17) 1.941(17) 2.7725(13) 161.8(15)
N11 H11B O1W 2_766 0.919(17) 1.830(17) 2.7180(14) 161.7(15)
N12 H12A O2W 2_565 0.886(17) 1.979(17) 2.8447(14) 165.3(14)
N12 H12B O9 1_565 0.858(16) 1.895(17) 2.7320(13) 164.7(15)
O1W H1A O15 . 0.92(2) 1.90(2) 2.7466(12) 152.1(17)
O1W H1B O5W 1_656 0.86(3) 1.91(3) 2.6658(13) 146(2)
O2W H2A O3 . 0.90(2) 1.76(2) 2.6524(12) 173.9(19)
O2W H2B O15 1_454 0.79(3) 2.57(3) 3.3329(14) 162(2)
O2W H2B O3W 1_454 0.79(3) 2.49(3) 3.0486(15) 129(2)
O3W H3A O15 . 0.782(19) 1.947(19) 2.6909(13) 158.7(17)
O3W H3B N4 2_656 0.83(2) 2.05(2) 2.8713(14) 173.2(18)
O4W H4A O3 . 0.790(19) 2.02(2) 2.7750(12) 158.5(18)
O4W H4B N6 2_665 0.81(2) 2.08(2) 2.8835(13) 171.3(18)
O5W H5A O2 . 0.800(19) 1.95(2) 2.7507(14) 175.8(18)
O5W H5B O9WA 2_655 0.717(19) 2.033(19) 2.7499(18) 178(2)
O5W H5B O9WB 2_655 0.717(19) 1.89(2) 2.577(7) 162(2)
O6W H6A O14 . 0.78(2) 1.95(2) 2.7304(13) 172.5(19)
O6W H6B O2W 1_656 0.72(2) 2.14(2) 2.8428(14) 168(2)
O7W H7A O11 1_455 0.82(2) 2.13(2) 2.9414(12) 168.3(18)
O7W H7B N2 . 0.81(2) 2.11(2) 2.9102(13) 174(2)
O8WA H8A O8 . 0.818(9) 2.032(8) 2.8208(15) 161.9(16)
O8WB H8A O8 . 0.866(9) 2.032(8) 2.822(6) 151.4(16)
O8WA H8B O6W 2_666 0.836(9) 1.950(9) 2.7782(17) 170.9(16)
O8WB H8B O6W 2_666 0.838(9) 1.950(9) 2.658(6) 141.6(16)
O9WA H9C O12 . 0.828(9) 2.024(8) 2.8180(14) 160.7(16)
O9WB H9C O12 . 0.861(9) 2.024(8) 2.807(7) 150.9(16)
O9WA H9D O8WA 1_655 0.817(9) 1.939(9) 2.749(2) 171.5(15)
O9WB H9D O8WB 1_655 0.867(9) 1.882(11) 2.712(10) 159.7(15)
O10W H10C O7 1_655 0.83(2) 2.12(2) 2.9399(12) 172.9(18)
O10W H10D N8 . 0.80(2) 2.12(2) 2.9196(13) 171.7(19)

loop_
_geom_torsion_atom_site_label_1
_geom_torsion_atom_site_label_2
_geom_torsion_atom_site_label_3
_geom_torsion_atom_site_label_4
_geom_torsion_site_symmetry_4
_geom_torsion
C4 N1 C1 C2 . 4.69(15)
Zn1 N1 C1 C2 . -164.87(8)
C4 N1 C1 C5 . -173.16(10)
Zn1 N1 C1 C5 . 17.27(11)
C3 N2 C2 C1 . 2.20(15)
C3 N2 C2 C6 . -173.48(10)
N1 C1 C2 N2 . -5.99(16)
C5 C1 C2 N2 . 171.71(10)
N1 C1 C2 C6 . 169.35(10)
C5 C1 C2 C6 . -12.95(16)
C2 N2 C3 C4 . 2.53(16)
C1 N1 C4 C3 . 0.01(16)
Zn1 N1 C4 C3 . 166.91(8)
N2 C3 C4 N1 . -3.78(17)
Zn1 O1 C5 O2 . -173.71(10)
Zn1 O1 C5 C1 . 4.18(12)
N1 C1 C5 O2 . 162.69(10)
C2 C1 C5 O2 . -15.11(16)
N1 C1 C5 O1 . -15.43(14)
C2 C1 C5 O1 . 166.77(10)
N2 C2 C6 O4 . -64.52(14)
C1 C2 C6 O4 . 119.93(12)
N2 C2 C6 O3 . 111.17(11)
C1 C2 C6 O3 . -64.38(14)
C10 N3 C7 C8 . 0.66(15)
Zn1 N3 C7 C8 . -175.51(8)
C10 N3 C7 C11 . 179.53(9)
Zn1 N3 C7 C11 . 3.36(11)
C9 N4 C8 C7 . -2.12(15)
C9 N4 C8 C12 . 175.51(9)
N3 C7 C8 N4 . 1.41(16)
C11 C7 C8 N4 . -177.38(9)
N3 C7 C8 C12 . -175.99(9)
C11 C7 C8 C12 . 5.22(16)
C8 N4 C9 C10 . 0.87(16)
C7 N3 C10 C9 . -1.90(15)
Zn1 N3 C10 C9 . 173.56(8)
N4 C9 C10 N3 . 1.17(17)
Zn1 O5 C11 O6 . 168.07(9)
Zn1 O5 C11 C7 . -10.71(11)
N3 C7 C11 O6 . -174.30(9)
C8 C7 C11 O6 . 4.54(15)
N3 C7 C11 O5 . 4.58(13)
C8 C7 C11 O5 . -176.58(10)
Zn2 O7 C12 O8 . -162.68(8)
Zn2 O7 C12 C8 . 22.81(17)
N4 C8 C12 O8 . -99.38(11)
C7 C8 C12 O8 . 78.18(13)
N4 C8 C12 O7 . 75.61(13)
C7 C8 C12 O7 . -106.84(12)
C16 N5 C13 C14 . -0.53(15)
Zn2 N5 C13 C14 . 175.91(8)
C16 N5 C13 C17 . -179.03(9)
Zn2 N5 C13 C17 . -2.59(11)
C15 N6 C14 C13 . 1.81(15)
C15 N6 C14 C18 . -175.83(9)
N5 C13 C14 N6 . -1.33(16)
C17 C13 C14 N6 . 177.06(9)
N5 C13 C14 C18 . 176.08(10)
C17 C13 C14 C18 . -5.53(16)
C14 N6 C15 C16 . -0.53(16)
C13 N5 C16 C15 . 1.81(15)
Zn2 N5 C16 C15 . -173.99(8)
N6 C15 C16 N5 . -1.32(17)
Zn2 O9 C17 O10 . -167.84(9)
Zn2 O9 C17 C13 . 10.86(11)
N5 C13 C17 O10 . 173.57(9)
C14 C13 C17 O10 . -4.88(15)
N5 C13 C17 O9 . -5.23(13)
C14 C13 C17 O9 . 176.31(10)
Zn1 O11 C18 O12 . 163.47(8)
Zn1 O11 C18 C14 . -21.82(17)
N6 C14 C18 O12 . 99.92(11)
C13 C14 C18 O12 . -77.65(13)
N6 C14 C18 O11 . -75.25(13)
C13 C14 C18 O11 . 107.18(12)
C22 N7 C19 C20 . -3.70(16)
Zn2 N7 C19 C20 . 164.84(8)
C22 N7 C19 C23 . 174.38(9)
Zn2 N7 C19 C23 . -17.07(11)
C21 N8 C20 C19 . -2.52(15)
C21 N8 C20 C24 . 173.12(10)
N7 C19 C20 N8 . 5.47(16)
C23 C19 C20 N8 . -172.46(10)
N7 C19 C20 C24 . -169.82(10)
C23 C19 C20 C24 . 12.25(16)
C20 N8 C21 C22 . -1.88(16)
C19 N7 C22 C21 . -0.67(16)
Zn2 N7 C22 C21 . -166.50(8)
N8 C21 C22 N7 . 3.61(17)
Zn2 O13 C23 O14 . 172.31(9)
Zn2 O13 C23 C19 . -6.03(12)
N7 C19 C23 O14 . -162.11(10)
C20 C19 C23 O14 . 15.92(16)
N7 C19 C23 O13 . 16.39(14)
C20 C19 C23 O13 . -165.58(10)
N8 C20 C24 O16 . 63.10(13)
C19 C20 C24 O16 . -121.39(12)
N8 C20 C24 O15 . -112.57(11)
C19 C20 C24 O15 . 62.94(14)
C26 N9 C25 C26 2_655 -58.03(12)
C25 N9 C26 C25 2_655 57.61(12)
C28 N10 C27 C28 2_666 58.05(12)
C27 N10 C28 C27 2_666 -57.69(12)
C31 N11 C29 C30 . 57.06(13)
C32 N12 C30 C29 . 54.72(13)
N11 C29 C30 N12 . -55.28(13)
C29 N11 C31 C32 . -57.45(13)
C30 N12 C32 C31 . -54.46(13)
N11 C31 C32 N12 . 55.35(13)

_cod_database_fobs_code 2019981
